data_4020683
loop_
_publ_author_name
'Jorge Garc\'ia-Fortanet'
'Juan Murga'
'Eva Falomir'
'Miguel Carda'
'J. Alberto Marco'

_publ_section_title
;
 Stereoselective Total Synthesis and Absolute Configuration
 of the Natural Decanolides (-)-Microcarpalide and
 (+)-Lethaloxin. Identity of (+)-Lethaloxin and (+)-Pinolidoxin
;
_journal_name_full 'Journal of Organic Chemistry'
_journal_page_first 9822
_journal_page_last 9827
_journal_paper_doi 10.1021/jo051353p
_journal_volume 70
_journal_year 2005
_chemical_absolute_configuration syn
_chemical_formula_sum 'C15 H24 O5'
_chemical_formula_weight 284.34
_space_group_IT_number 4
_symmetry_cell_setting monoclinic
_symmetry_space_group_name_Hall 'P 2yb'
_symmetry_space_group_name_H-M 'P 1 21 1'
_cell_angle_alpha 90.00
_cell_angle_beta 106.652(4)
_cell_angle_gamma 90.00
_cell_formula_units_Z 2
_cell_length_a 12.430(2)
_cell_length_b 5.3168(10)
_cell_length_c 12.926(2)
_cell_measurement_temperature 273(2)
_cell_volume 818.4(3)
_diffrn_ambient_temperature 273(2)
_exptl_crystal_density_diffrn 1.154
_exptl_crystal_density_meas 0
_cod_depositor_comments
;
The following automatic conversions were performed:
'_symmetry_cell_setting' value 'Monoclinic' changed to 'monoclinic'
according to '/home/saulius/struct/CIF-dictionaries/cif_core.dic'
dictionary named 'cif_core.dic' version 2.4.1 from 2010-06-29.

Automatic conversion script
Id: cif_fix_enum 1527 2010-12-29 10:47:43Z saulius 
;
_cod_original_sg_symbol_H-M 'P 21'
_cod_database_code 4020683

loop_
_symmetry_equiv_pos_as_xyz
'x, y, z'
'-x, y+1/2, -z'

loop_
_atom_site_label
_atom_site_type_symbol
_atom_site_fract_x
_atom_site_fract_y
_atom_site_fract_z
_atom_site_U_iso_or_equiv
_atom_site_adp_type
_atom_site_occupancy
_atom_site_symmetry_multiplicity
_atom_site_calc_flag
_atom_site_refinement_flags
_atom_site_disorder_assembly
_atom_site_disorder_group
O1 O 0.4432(2) 0.5458(5) 0.3277(2) 0.0512(8) Uani 1 1 d . . .
O5 O 0.0571(2) 0.6586(6) -0.0687(3) 0.0627(9) Uani 1 1 d . . .
H5 H 0.1028 0.7443 -0.0244 0.094 Uiso 1 1 calc R . .
O3 O 0.1889(2) 0.4743(5) 0.1112(2) 0.0453(8) Uani 1 1 d . . .
C1 C 0.1600(3) 0.2980(11) 0.0345(4) 0.0487(13) Uani 1 1 d . . .
O2 O 0.5104(3) 0.7918(6) 0.2160(2) 0.0643(10) Uani 1 1 d . . .
C2 C 0.3508(4) 0.6167(8) 0.2384(3) 0.0447(12) Uani 1 1 d . . .
H2 H 0.3141 0.7657 0.2574 0.054 Uiso 1 1 calc R . .
C3 C 0.4069(3) 0.6846(9) 0.1524(3) 0.0424(11) Uani 1 1 d . . .
H3 H 0.3625 0.8115 0.1035 0.051 Uiso 1 1 calc R . .
C4 C 0.2934(4) 0.5609(11) -0.0957(3) 0.0676(16) Uani 1 1 d . . .
H4A H 0.3245 0.6101 -0.1534 0.081 Uiso 1 1 calc R . .
H4B H 0.2764 0.7131 -0.0621 0.081 Uiso 1 1 calc R . .
C5 C 0.4275(3) 0.4644(9) 0.0899(3) 0.0482(12) Uani 1 1 d . . .
H5A H 0.4803 0.3489 0.1279 0.058 Uiso 1 1 calc R . .
C6 C 0.2682(3) 0.3993(9) 0.2127(3) 0.0502(12) Uani 1 1 d . . .
H6 H 0.3078 0.2479 0.2004 0.060 Uiso 1 1 calc R . .
C7 C 0.1027(3) 0.4190(10) -0.0750(4) 0.0539(13) Uani 1 1 d . . .
H7 H 0.0396 0.3095 -0.1108 0.065 Uiso 1 1 calc R . .
C8 C 0.5338(4) 0.7081(9) 0.3246(4) 0.0564(13) Uani 1 1 d . . .
C9 C 0.3798(3) 0.4122(10) -0.0134(4) 0.0554(13) Uani 1 1 d . . .
H9 H 0.4030 0.2635 -0.0382 0.067 Uiso 1 1 calc R . .
C14 C 0.1836(4) 0.4139(11) -0.1444(3) 0.0695(15) Uani 1 1 d . . .
H14A H 0.1459 0.4838 -0.2147 0.083 Uiso 1 1 calc R . .
H14B H 0.2021 0.2404 -0.1549 0.083 Uiso 1 1 calc R . .
C10 C 0.6425(4) 0.5630(11) 0.3574(4) 0.0795(17) Uani 1 1 d . . .
H10A H 0.7033 0.6715 0.3542 0.119 Uiso 1 1 calc R . .
H10B H 0.6383 0.4238 0.3091 0.119 Uiso 1 1 calc R . .
H10C H 0.6554 0.5016 0.4297 0.119 Uiso 1 1 calc R . .
C11 C 0.5352(5) 0.9352(10) 0.3970(4) 0.0886(19) Uani 1 1 d . . .
H11A H 0.4644 1.0212 0.3734 0.133 Uiso 1 1 calc R . .
H11B H 0.5944 1.0474 0.3930 0.133 Uiso 1 1 calc R . .
H11C H 0.5477 0.8800 0.4702 0.133 Uiso 1 1 calc R . .
C12 C 0.2065(4) 0.3391(13) 0.2953(4) 0.0835(17) Uani 1 1 d . . .
H12A H 0.1586 0.1950 0.2694 0.100 Uiso 1 1 calc R . .
H12B H 0.2618 0.2884 0.3616 0.100 Uiso 1 1 calc R . .
C13 C 0.1391(6) 0.5326(16) 0.3214(5) 0.121(3) Uani 1 1 d . . .
H13A H 0.0881 0.5977 0.2554 0.145 Uiso 1 1 calc R . .
H13B H 0.1872 0.6695 0.3570 0.145 Uiso 1 1 calc R . .
C15 C 0.0693(6) 0.433(3) 0.3974(6) 0.197(5) Uani 1 1 d . . .
H15A H 0.1133 0.4489 0.4714 0.296 Uiso 1 1 calc R . .
H15B H 0.0503 0.2597 0.3814 0.296 Uiso 1 1 calc R . .
H15C H 0.0018 0.5304 0.3856 0.296 Uiso 1 1 calc R . .
O4 O 0.1828(3) 0.0796(6) 0.0472(3) 0.0678(10) Uani 1 1 d . . .

loop_
_atom_site_aniso_label
_atom_site_aniso_U_11
_atom_site_aniso_U_22
_atom_site_aniso_U_33
_atom_site_aniso_U_23
_atom_site_aniso_U_13
_atom_site_aniso_U_12
O1 0.061(2) 0.0424(19) 0.0477(18) 0.0073(14) 0.0121(15) -0.0064(16)
O5 0.0472(19) 0.066(2) 0.069(2) -0.0009(19) 0.0081(15) 0.0128(18)
O3 0.0496(19) 0.0379(19) 0.0490(19) 0.0030(17) 0.0150(14) 0.0038(14)
C1 0.037(3) 0.045(3) 0.067(4) -0.008(3) 0.020(2) -0.005(3)
O2 0.072(2) 0.069(2) 0.046(2) 0.0066(16) 0.0086(16) -0.0303(19)
C2 0.056(3) 0.039(3) 0.039(3) 0.002(2) 0.013(2) 0.009(2)
C3 0.050(3) 0.036(3) 0.041(3) 0.002(2) 0.011(2) -0.006(2)
C4 0.059(3) 0.101(4) 0.048(3) -0.004(3) 0.024(2) -0.005(3)
C5 0.039(3) 0.052(3) 0.056(3) 0.004(3) 0.017(2) 0.000(2)
C6 0.046(3) 0.052(3) 0.052(3) 0.010(3) 0.014(2) -0.002(2)
C7 0.040(3) 0.055(4) 0.063(3) -0.012(3) 0.010(2) -0.004(3)
C8 0.066(3) 0.045(3) 0.050(3) -0.002(3) 0.004(2) -0.014(3)
C9 0.041(3) 0.067(3) 0.067(3) -0.016(3) 0.028(3) 0.004(2)
C14 0.066(3) 0.086(4) 0.052(3) -0.014(3) 0.010(3) 0.000(3)
C10 0.061(3) 0.075(4) 0.096(4) 0.010(3) 0.013(3) -0.011(3)
C11 0.140(5) 0.056(4) 0.057(3) 0.001(3) 0.008(3) -0.003(4)
C12 0.076(4) 0.108(5) 0.072(4) 0.025(4) 0.030(3) 0.008(4)
C13 0.120(5) 0.169(8) 0.088(4) 0.010(5) 0.052(4) 0.043(6)
C15 0.138(6) 0.369(17) 0.128(6) 0.019(9) 0.107(5) 0.011(9)
O4 0.058(2) 0.040(2) 0.103(3) -0.008(2) 0.0203(18) -0.0018(19)

loop_
_geom_bond_atom_site_label_1
_geom_bond_atom_site_label_2
_geom_bond_distance
_geom_bond_site_symmetry_2
_geom_bond_publ_flag
O1 C2 1.426(4) . ?
O1 C8 1.428(5) . ?
O5 C7 1.406(6) . ?
O3 C1 1.337(5) . ?
O3 C6 1.453(5) . ?
C1 O4 1.196(5) . ?
C1 C7 1.532(6) . ?
O2 C8 1.421(5) . ?
O2 C3 1.432(5) . ?
C2 C3 1.516(5) . ?
C2 C6 1.518(6) . ?
C3 C5 1.486(6) . ?
C4 C9 1.502(7) . ?
C4 C14 1.541(6) . ?
C5 C9 1.325(5) . ?
C6 C12 1.517(6) . ?
C7 C14 1.527(6) . ?
C8 C10 1.508(7) . ?
C8 C11 1.525(7) . ?
C12 C13 1.427(8) . ?
C13 C15 1.576(9) . ?

loop_
_cod_related_entry_id
_cod_related_entry_database
_cod_related_entry_code
1 ChemSpider 30658473
